data_4033747
loop_
_publ_author_name
'C\'irkva, Vladim\'ir'
'Jakub\'ik, Pavel'
'Stra\<s\'ak, Tom\'a\<s'
'Hrb\'a\<c, Jan'
'S\'ykora, Jan'
'C\'isa\<rov\'a, Ivana'
'Vacek, Jan'
'\<Z\'adn\'y, Jaroslav'
'Storch, Jan'

_publ_section_title
;
 Preparation and Physicochemical Properties of [6]Helicenes Fluorinated at
 Terminal Rings.
;
_journal_issue 4
_journal_name_full 'The Journal of organic chemistry'
_journal_page_first 1980
_journal_page_last 1993
_journal_paper_doi 10.1021/acs.joc.8b02870
_journal_volume 84
_journal_year 2019
_chemical_absolute_configuration P
_chemical_compound_source 'synthesized by the authors'
_chemical_formula_moiety 'C26 H12 F4'
_chemical_formula_sum 'C26 H12 F4'
_chemical_formula_weight 400.36
_space_group_crystal_system orthorhombic
_space_group_IT_number 19
_space_group_name_Hall 'P 2ac 2ab'
_space_group_name_H-M_alt 'P 21 21 21'
_atom_sites_solution_hydrogens mixed
_atom_sites_solution_primary direct
_audit_creation_method SHELXL-2017/1
_cell_angle_alpha 90
_cell_angle_beta 90
_cell_angle_gamma 90
_cell_formula_units_Z 4
_cell_length_a 7.6059(2)
_cell_length_b 11.0958(3)
_cell_length_c 21.1436(7)
_cell_measurement_reflns_used 5593
_cell_measurement_temperature 121(2)
_cell_measurement_theta_max 69.8494
_cell_measurement_theta_min 3.9840
_cell_volume 1784.38(9)
_computing_cell_refinement 'SAINT V8.37A (Bruker AXS Inc., 2015)'
_computing_data_collection 'Bruker Instrument Service vV6.2.1'
_computing_data_reduction 'SAINT V8.37A (Bruker AXS Inc., 2015)'
_computing_structure_refinement 'SHELXL-2017/1 (Sheldrick, 2017)'
_computing_structure_solution 'XT, VERSION 2014/5'
_diffrn_ambient_temperature 121(2)
_diffrn_measured_fraction_theta_full 0.999
_diffrn_measured_fraction_theta_max 0.995
_diffrn_measurement_device_type 'Bruker D8 VENTURE Kappa Duo PHOTON 100 CMOS'
_diffrn_measurement_method '\f and \w scans'
_diffrn_radiation_monochromator 'Helios Cu  multilayer optic'
_diffrn_radiation_type CuK\a
_diffrn_radiation_wavelength 1.54178
_diffrn_reflns_av_R_equivalents 0.0374
_diffrn_reflns_av_unetI/netI 0.0470
_diffrn_reflns_Laue_measured_fraction_full 0.999
_diffrn_reflns_Laue_measured_fraction_max 0.995
_diffrn_reflns_limit_h_max 9
_diffrn_reflns_limit_h_min -7
_diffrn_reflns_limit_k_max 12
_diffrn_reflns_limit_k_min -13
_diffrn_reflns_limit_l_max 25
_diffrn_reflns_limit_l_min -18
_diffrn_reflns_number 8609
_diffrn_reflns_point_group_measured_fraction_full 0.991
_diffrn_reflns_point_group_measured_fraction_max 0.984
_diffrn_reflns_theta_full 67.679
_diffrn_reflns_theta_max 70.088
_diffrn_reflns_theta_min 4.182
_diffrn_source 'I\mS  micro-focus sealed tube'
_exptl_absorpt_coefficient_mu 0.972
_exptl_absorpt_correction_T_max 0.94
_exptl_absorpt_correction_T_min 0.77
_exptl_absorpt_correction_type multi-scan
_exptl_absorpt_process_details
;
SADABS-2014/5 - Bruker AXS area detector scaling and absorption correction
;
_exptl_crystal_colour colourless-yellow
_exptl_crystal_density_diffrn 1.490
_exptl_crystal_description bar
_exptl_crystal_F_000 816
_exptl_crystal_size_max 0.278
_exptl_crystal_size_mid 0.081
_exptl_crystal_size_min 0.062
_refine_diff_density_max 0.209
_refine_diff_density_min -0.196
_refine_diff_density_rms 0.048
_refine_ls_abs_structure_details
;
 Flack x determined using 1150 quotients [(I+)-(I-)]/[(I+)+(I-)]
 (Parsons, Flack and Wagner, Acta Cryst. B69 (2013) 249-259).
;
_refine_ls_abs_structure_Flack 0.17(9)
_refine_ls_extinction_coef 0.0016(4)
_refine_ls_extinction_expression Fc^*^=kFc[1+0.001xFc^2^\l^3^/sin(2\q)]^-1/4^
_refine_ls_extinction_method 'SHELXL-2017/1 (Sheldrick 2017)'
_refine_ls_goodness_of_fit_ref 1.118
_refine_ls_hydrogen_treatment constr
_refine_ls_matrix_type full
_refine_ls_number_parameters 283
_refine_ls_number_reflns 3341
_refine_ls_number_restraints 0
_refine_ls_restrained_S_all 1.118
_refine_ls_R_factor_all 0.0551
_refine_ls_R_factor_gt 0.0495
_refine_ls_shift/su_max 0.000
_refine_ls_shift/su_mean 0.000
_refine_ls_structure_factor_coef Fsqd
_refine_ls_weighting_details 'w=1/[\s^2^(Fo^2^)+(0.0319P)^2^+1.0689P] where P=(Fo^2^+2Fc^2^)/3'
_refine_ls_weighting_scheme calc
_refine_ls_wR_factor_gt 0.1185
_refine_ls_wR_factor_ref 0.1216
_reflns_Friedel_coverage 0.706
_reflns_Friedel_fraction_full 0.981
_reflns_Friedel_fraction_max 0.968
_reflns_number_gt 3055
_reflns_number_total 3341
_reflns_threshold_expression 'I > 2\s(I)'
_cod_data_source_file jo8b02870_si_004.cif
_cod_data_source_block cu_js_f26hel_sykora
_cod_database_code 4033747
_shelx_shelxl_version_number 2017/1
_shelx_space_group_comment
;
The symmetry employed for this shelxl refinement is uniquely defined
by the following loop, which should always be used as a source of
symmetry information in preference to the above space-group names.
They are only intended as comments.
;
_shelx_estimated_absorpt_t_min 0.774
_shelx_estimated_absorpt_t_max 0.942

loop_
_space_group_symop_operation_xyz
'x, y, z'
'-x+1/2, -y, z+1/2'
'-x, y+1/2, -z+1/2'
'x+1/2, -y+1/2, -z'

loop_
_atom_site_label
_atom_site_type_symbol
_atom_site_fract_x
_atom_site_fract_y
_atom_site_fract_z
_atom_site_U_iso_or_equiv
_atom_site_adp_type
_atom_site_occupancy
_atom_site_site_symmetry_order
_atom_site_calc_flag
_atom_site_refinement_flags_posn
_atom_site_refinement_flags_adp
_atom_site_refinement_flags_occupancy
_atom_site_disorder_assembly
_atom_site_disorder_group
F1 F 0.9135(3) 0.4817(2) 0.35735(12) 0.0372(6) Uani 0.876(3) 1 d . . P A 1
F2 F 0.8681(4) 0.5860(2) 0.46801(13) 0.0502(8) Uani 0.876(3) 1 d . . P A 1
F3 F 0.5469(4) 0.6623(3) 0.50584(12) 0.0583(9) Uani 0.876(3) 1 d . . P A 1
F4 F 0.2660(4) 0.6331(2) 0.42911(13) 0.0510(8) Uani 0.876(3) 1 d . . P A 1
C1 C 0.6399(6) 0.2336(3) 0.3750(2) 0.0348(10) Uani 0.876(3) 1 d . . P A 1
H1 H 0.551560 0.265633 0.348023 0.042 Uiso 0.876(3) 1 calc R U P A 1
C2 C 0.5920(7) 0.1881(4) 0.4324(2) 0.0429(11) Uani 0.876(3) 1 d . . P A 1
H2 H 0.471653 0.189018 0.444470 0.052 Uiso 0.876(3) 1 calc R U P A 1
C3 C 0.7166(9) 0.1402(4) 0.4738(2) 0.0531(14) Uani 0.876(3) 1 d . . P A 1
H3 H 0.683436 0.112531 0.514591 0.064 Uiso 0.876(3) 1 calc R U P A 1
C4 C 0.8870(9) 0.1339(4) 0.4542(2) 0.0539(15) Uani 0.876(3) 1 d . . P A 1
H4 H 0.972109 0.099330 0.481623 0.065 Uiso 0.876(3) 1 calc R U P A 1
C5 C 0.9410(6) 0.1771(4) 0.3947(2) 0.0419(11) Uani 0.876(3) 1 d . . P A 1
C6 C 1.1147(7) 0.1584(4) 0.3729(3) 0.0557(15) Uani 0.876(3) 1 d . . P A 1
H6 H 1.199975 0.126390 0.401140 0.067 Uiso 0.876(3) 1 calc R U P A 1
C7 C 1.1622(6) 0.1850(5) 0.3130(3) 0.0507(14) Uani 0.876(3) 1 d . . P A 1
H7 H 1.276845 0.165201 0.298431 0.061 Uiso 0.876(3) 1 calc R U P A 1
C8 C 1.0393(6) 0.2435(4) 0.2709(2) 0.0392(10) Uani 0.876(3) 1 d . . P A 1
C9 C 1.0854(6) 0.2604(4) 0.2069(3) 0.0491(13) Uani 0.876(3) 1 d . . P A 1
H9 H 1.201178 0.241841 0.193206 0.059 Uiso 0.876(3) 1 calc R U P A 1
C10 C 0.9654(7) 0.3029(4) 0.1646(2) 0.0433(12) Uani 0.876(3) 1 d . . P A 1
H10 H 0.992282 0.303428 0.120710 0.052 Uiso 0.876(3) 1 calc R U P A 1
C11 C 0.8004(6) 0.3466(4) 0.1860(2) 0.0361(10) Uani 0.876(3) 1 d . . P A 1
C12 C 0.6713(7) 0.3833(4) 0.1420(2) 0.0403(11) Uani 0.876(3) 1 d . . P A 1
H12 H 0.695818 0.379401 0.097965 0.048 Uiso 0.876(3) 1 calc R U P A 1
C13 C 0.5132(7) 0.4239(4) 0.1620(2) 0.0379(11) Uani 0.876(3) 1 d . . P A 1
H13 H 0.420450 0.434526 0.132436 0.045 Uiso 0.876(3) 1 calc R U P A 1
C14 C 0.4844(6) 0.4508(3) 0.2271(2) 0.0327(9) Uani 0.876(3) 1 d . . P A 1
C15 C 0.3234(6) 0.5026(4) 0.2472(2) 0.0362(10) Uani 0.876(3) 1 d . . P A 1
H15 H 0.231305 0.512626 0.217297 0.043 Uiso 0.876(3) 1 calc R U P A 1
C16 C 0.2972(6) 0.5378(4) 0.3073(2) 0.0377(11) Uani 0.876(3) 1 d . . P A 1
H16 H 0.183764 0.562913 0.320756 0.045 Uiso 0.876(3) 1 calc R U P A 1
C17 C 0.4396(6) 0.5373(3) 0.3506(2) 0.0323(9) Uani 0.876(3) 1 d . . P A 1
C18 C 0.4250(6) 0.5923(4) 0.4101(2) 0.0379(10) Uani 0.876(3) 1 d . . P A 1
C19 C 0.5640(7) 0.6072(4) 0.4496(2) 0.0391(11) Uani 0.876(3) 1 d . . P A 1
C20 C 0.7271(6) 0.5669(4) 0.4305(2) 0.0370(10) Uani 0.876(3) 1 d . . P A 1
C21 C 0.7482(6) 0.5105(3) 0.3741(2) 0.0317(9) Uani 0.876(3) 1 d . . P A 1
C22 C 0.6062(5) 0.4884(3) 0.3325(2) 0.0295(8) Uani 0.876(3) 1 d . . P A 1
C23 C 0.6207(5) 0.4284(3) 0.27156(19) 0.0279(8) Uani 0.876(3) 1 d . . P A 1
C24 C 0.7655(5) 0.3527(3) 0.2517(2) 0.0299(8) Uani 0.876(3) 1 d . . P A 1
C25 C 0.8732(5) 0.2801(4) 0.2935(2) 0.0317(9) Uani 0.876(3) 1 d . . P A 1
C26 C 0.8159(6) 0.2346(4) 0.3544(2) 0.0323(9) Uani 0.876(3) 1 d . . P A 1
F1D F 0.5401(12) 0.2438(8) 0.3411(5) 0.044(5) Uiso 0.124(3) 1 d G . P A 2
F2D F 0.5157(14) 0.1519(10) 0.4555(5) 0.063(7) Uiso 0.124(3) 1 d G . P A 2
F3D F 0.8058(17) 0.0839(10) 0.5204(4) 0.064(6) Uiso 0.124(3) 1 d G . P A 2
F4D F 1.1278(15) 0.1098(11) 0.4679(6) 0.082(8) Uiso 0.124(3) 1 d G . P A 2
C1D C 0.7902(16) 0.4982(7) 0.3723(5) 0.040 Uiso 0.124(3) 1 d G U P A 2
H1D H 0.894433 0.466040 0.354197 0.048 Uiso 0.124(3) 1 d G U P A 2
C2D C 0.7994(19) 0.5499(8) 0.4310(6) 0.040 Uiso 0.124(3) 1 d G U P A 2
H2D H 0.909122 0.551704 0.452390 0.048 Uiso 0.124(3) 1 d G U P A 2
C3D C 0.655(2) 0.5990(9) 0.4596(6) 0.040 Uiso 0.124(3) 1 d G U P A 2
H3D H 0.662335 0.630797 0.501199 0.048 Uiso 0.124(3) 1 d G U P A 2
C4D C 0.502(2) 0.6010(9) 0.4272(7) 0.040 Uiso 0.124(3) 1 d G U P A 2
H4D H 0.402541 0.637459 0.446394 0.048 Uiso 0.124(3) 1 d G U P A 2
C5D C 0.4832(17) 0.5507(9) 0.3650(6) 0.040 Uiso 0.124(3) 1 d G U P A 2
C6D C 0.3281(18) 0.5638(11) 0.3288(7) 0.040 Uiso 0.124(3) 1 d G U P A 2
H6D H 0.226372 0.597475 0.347976 0.048 Uiso 0.124(3) 1 d G U P A 2
C7D C 0.3213(18) 0.5298(12) 0.2682(7) 0.040 Uiso 0.124(3) 1 d G U P A 2
H7D H 0.217992 0.545011 0.244286 0.048 Uiso 0.124(3) 1 d G U P A 2
C8D C 0.4706(18) 0.4696(11) 0.2383(6) 0.040 Uiso 0.124(3) 1 d G U P A 2
C9D C 0.466(2) 0.4458(13) 0.1728(6) 0.040 Uiso 0.124(3) 1 d G U P A 2
H9D H 0.361205 0.460570 0.149484 0.048 Uiso 0.124(3) 1 d G U P A 2
C10D C 0.611(2) 0.4015(14) 0.1432(5) 0.040 Uiso 0.124(3) 1 d G U P A 2
H10D H 0.613035 0.396577 0.098350 0.048 Uiso 0.124(3) 1 d G U P A 2
C11D C 0.760(2) 0.3623(12) 0.1791(4) 0.042 Uiso 0.124(3) 1 d G U P A 2
C12D C 0.913(2) 0.3233(14) 0.1484(5) 0.040 Uiso 0.124(3) 1 d G U P A 2
H12D H 0.917697 0.322410 0.103536 0.048 Uiso 0.124(3) 1 d G U P A 2
C13D C 1.056(2) 0.2866(14) 0.1827(5) 0.040 Uiso 0.124(3) 1 d G U P A 2
H13D H 1.165739 0.274747 0.162184 0.048 Uiso 0.124(3) 1 d G U P A 2
C14D C 1.0406(16) 0.2661(12) 0.2490(5) 0.040 Uiso 0.124(3) 1 d G U P A 2
C15D C 1.1839(15) 0.2189(13) 0.2836(6) 0.040 Uiso 0.124(3) 1 d G U P A 2
H15D H 1.293002 0.206895 0.262642 0.048 Uiso 0.124(3) 1 d G U P A 2
C16D C 1.1709(13) 0.1907(12) 0.3447(6) 0.040 Uiso 0.124(3) 1 d G U P A 2
H16D H 1.272970 0.168820 0.367949 0.048 Uiso 0.124(3) 1 d G U P A 2
C17D C 1.0032(12) 0.1933(9) 0.3754(5) 0.040 Uiso 0.124(3) 1 d G U P A 2
C18D C 0.9815(13) 0.1456(9) 0.4354(5) 0.040 Uiso 0.124(3) 1 d G U P A 2
C19D C 0.8239(14) 0.1336(8) 0.4625(4) 0.040 Uiso 0.124(3) 1 d G U P A 2
C20D C 0.6736(13) 0.1703(8) 0.4296(4) 0.040 Uiso 0.124(3) 1 d G U P A 2
C21D C 0.6877(12) 0.2198(7) 0.3712(4) 0.040 Uiso 0.124(3) 1 d G U P A 2
C22D C 0.8527(12) 0.2390(8) 0.3419(4) 0.040 Uiso 0.124(3) 1 d G U P A 2
C23D C 0.8782(14) 0.2919(9) 0.2803(4) 0.040 Uiso 0.124(3) 1 d G U P A 2
C24D C 0.7508(16) 0.3633(10) 0.2460(4) 0.040 Uiso 0.124(3) 1 d G U P A 2
C25D C 0.6171(16) 0.4380(9) 0.2749(5) 0.040 Uiso 0.124(3) 1 d G U P A 2
C26D C 0.6306(16) 0.4908(8) 0.3373(5) 0.040 Uiso 0.124(3) 1 d G U P A 2

loop_
_atom_site_aniso_label
_atom_site_aniso_U_11
_atom_site_aniso_U_22
_atom_site_aniso_U_33
_atom_site_aniso_U_23
_atom_site_aniso_U_13
_atom_site_aniso_U_12
F1 0.0281(12) 0.0347(12) 0.0490(14) -0.0097(11) -0.0028(10) 0.0016(10)
F2 0.0569(18) 0.0456(15) 0.0482(16) -0.0127(12) -0.0143(13) 0.0023(14)
F3 0.082(2) 0.0540(17) 0.0384(15) -0.0089(13) 0.0130(15) 0.0167(17)
F4 0.0482(16) 0.0484(15) 0.0565(16) 0.0092(13) 0.0202(14) 0.0229(13)
C1 0.044(2) 0.0210(18) 0.040(2) -0.0006(17) -0.004(2) 0.0026(18)
C2 0.063(3) 0.028(2) 0.038(2) 0.0010(19) -0.001(2) -0.002(2)
C3 0.082(4) 0.038(2) 0.039(3) 0.004(2) -0.014(3) -0.003(3)
C4 0.079(4) 0.032(2) 0.050(3) 0.001(2) -0.033(3) 0.009(2)
C5 0.044(3) 0.027(2) 0.055(3) -0.008(2) -0.020(2) 0.008(2)
C6 0.048(3) 0.039(3) 0.080(4) -0.017(3) -0.030(3) 0.017(2)
C7 0.027(2) 0.041(3) 0.084(4) -0.024(3) -0.016(2) 0.0107(19)
C8 0.031(2) 0.032(2) 0.055(3) -0.017(2) -0.004(2) -0.0014(18)
C9 0.033(2) 0.041(3) 0.073(4) -0.024(2) 0.005(2) -0.010(2)
C10 0.044(3) 0.041(3) 0.045(3) -0.015(2) 0.012(2) -0.011(2)
C11 0.040(2) 0.031(2) 0.038(2) -0.0064(17) 0.0001(19) -0.0092(19)
C12 0.054(3) 0.031(2) 0.035(2) -0.0005(18) -0.002(2) -0.009(2)
C13 0.048(3) 0.026(2) 0.039(2) 0.0035(18) -0.014(2) -0.0063(19)
C14 0.033(2) 0.0210(18) 0.044(2) 0.0051(17) -0.0045(19) -0.0054(16)
C15 0.035(2) 0.0219(18) 0.052(3) 0.0079(18) -0.011(2) 0.0015(17)
C16 0.025(2) 0.027(2) 0.060(3) 0.0099(19) 0.001(2) 0.0005(16)
C17 0.035(2) 0.0193(18) 0.043(2) 0.0072(16) 0.0039(19) 0.0025(16)
C18 0.035(2) 0.034(2) 0.045(3) 0.0094(19) 0.014(2) 0.0099(19)
C19 0.054(3) 0.035(2) 0.029(2) 0.0010(18) 0.001(2) 0.011(2)
C20 0.042(3) 0.032(2) 0.036(2) 0.0018(18) -0.003(2) 0.004(2)
C21 0.033(2) 0.0241(18) 0.038(2) -0.0006(17) 0.0027(18) 0.0038(17)
C22 0.031(2) 0.0200(17) 0.038(2) 0.0050(16) 0.0015(17) -0.0014(16)
C23 0.030(2) 0.0186(17) 0.035(2) 0.0040(15) -0.0024(17) -0.0025(15)
C24 0.029(2) 0.0250(18) 0.035(2) -0.0024(16) 0.0004(17) -0.0042(16)
C25 0.029(2) 0.0247(18) 0.042(2) -0.0104(17) -0.0073(18) -0.0024(16)
C26 0.035(2) 0.0252(18) 0.037(2) -0.0080(17) -0.0110(18) 0.0056(17)

loop_
_atom_type_symbol
_atom_type_description
_atom_type_scat_dispersion_real
_atom_type_scat_dispersion_imag
_atom_type_scat_source
C C 0.0181 0.0091 'International Tables Vol C Tables 4.2.6.8 and 6.1.1.4'
H H 0.0000 0.0000 'International Tables Vol C Tables 4.2.6.8 and 6.1.1.4'
F F 0.0727 0.0534 'International Tables Vol C Tables 4.2.6.8 and 6.1.1.4'

loop_
_geom_angle_atom_site_label_1
_geom_angle_atom_site_label_2
_geom_angle_atom_site_label_3
_geom_angle
C2 C1 C26 122.1(4)
C2 C1 H1 118.9
C26 C1 H1 118.9
C1 C2 C3 121.2(5)
C1 C2 H2 119.4
C3 C2 H2 119.4
C4 C3 C2 118.4(5)
C4 C3 H3 120.8
C2 C3 H3 120.8
C3 C4 C5 122.1(5)
C3 C4 H4 118.9
C5 C4 H4 118.9
C4 C5 C6 120.9(5)
C4 C5 C26 119.4(5)
C6 C5 C26 119.6(5)
C7 C6 C5 121.6(5)
C7 C6 H6 119.2
C5 C6 H6 119.2
C6 C7 C8 120.2(4)
C6 C7 H7 119.9
C8 C7 H7 119.9
C9 C8 C25 120.7(4)
C9 C8 C7 119.3(4)
C25 C8 C7 120.0(4)
C10 C9 C8 120.7(4)
C10 C9 H9 119.7
C8 C9 H9 119.7
C9 C10 C11 120.0(4)
C9 C10 H10 120.0
C11 C10 H10 120.0
C12 C11 C24 120.2(4)
C12 C11 C10 120.2(4)
C24 C11 C10 119.7(4)
C13 C12 C11 120.5(4)
C13 C12 H12 119.7
C11 C12 H12 119.7
C12 C13 C14 120.6(4)
C12 C13 H13 119.7
C14 C13 H13 119.7
C15 C14 C23 120.2(4)
C15 C14 C13 120.4(4)
C23 C14 C13 119.3(4)
C16 C15 C14 121.9(4)
C16 C15 H15 119.0
C14 C15 H15 119.0
C15 C16 C17 119.7(4)
C15 C16 H16 120.1
C17 C16 H16 120.1
C18 C17 C16 121.1(4)
C18 C17 C22 118.4(4)
C16 C17 C22 120.3(4)
F4 C18 C19 118.3(4)
F4 C18 C17 118.8(4)
C19 C18 C17 122.9(4)
F3 C19 C18 121.6(4)
F3 C19 C20 119.6(4)
C18 C19 C20 118.7(4)
F2 C20 C21 119.6(4)
F2 C20 C19 119.4(4)
C21 C20 C19 120.9(4)
F1 C21 C20 116.9(4)
F1 C21 C22 120.6(4)
C20 C21 C22 122.4(4)
C21 C22 C17 116.4(4)
C21 C22 C23 124.9(4)
C17 C22 C23 118.6(4)
C14 C23 C24 117.7(4)
C14 C23 C22 116.8(4)
C24 C23 C22 125.5(4)
C11 C24 C23 117.0(4)
C11 C24 C25 117.7(4)
C23 C24 C25 125.2(4)
C8 C25 C24 117.3(4)
C8 C25 C26 118.1(4)
C24 C25 C26 124.4(4)
C1 C26 C5 116.5(4)
C1 C26 C25 124.3(4)
C5 C26 C25 119.0(4)
C2D C1D C26D 122.6
C2D C1D H1D 118.7
C26D C1D H1D 118.7
C3D C2D C1D 121.9
C3D C2D H2D 119.1
C1D C2D H2D 119.1
C4D C3D C2D 118.3
C4D C3D H3D 120.8
C2D C3D H3D 120.9
C3D C4D C5D 123.0
C3D C4D H4D 118.5
C5D C4D H4D 118.5
C6D C5D C26D 118.7
C6D C5D C4D 122.7
C26D C5D C4D 118.5
C7D C6D C5D 121.5
C7D C6D H6D 119.2
C5D C6D H6D 119.3
C6D C7D C8D 121.0
C6D C7D H7D 119.5
C8D C7D H7D 119.5
C25D C8D C9D 121.1
C25D C8D C7D 119.5
C9D C8D C7D 119.4
C10D C9D C8D 119.9
C10D C9D H9D 120.0
C8D C9D H9D 120.0
C9D C10D C11D 120.5
C9D C10D H10D 119.8
C11D C10D H10D 119.8
C12D C11D C24D 120.4
C12D C11D C10D 120.4
C24D C11D C10D 119.2
C13D C12D C11D 120.4
C13D C12D H12D 119.8
C11D C12D H12D 119.8
C12D C13D C14D 120.2
C12D C13D H13D 119.9
C14D C13D H13D 119.9
C15D C14D C13D 120.4
C15D C14D C23D 120.1
C13D C14D C23D 119.6
C16D C15D C14D 122.1
C16D C15D H15D 118.9
C14D C15D H15D 119.0
C15D C16D C17D 120.0
C15D C16D H16D 120.0
C17D C16D H16D 120.0
C18D C17D C16D 120.9
C18D C17D C22D 119.4
C16D C17D C22D 119.6
C19D C18D F4D 119.1
C19D C18D C17D 122.5
F4D C18D C17D 118.3
C18D C19D F3D 121.4
C18D C19D C20D 119.4
F3D C19D C20D 119.1
F2D C20D C21D 120.4
F2D C20D C19D 119.2
C21D C20D C19D 120.4
F1D C21D C20D 117.0
F1D C21D C22D 120.9
C20D C21D C22D 122.0
C21D C22D C17D 115.9
C21D C22D C23D 125.2
C17D C22D C23D 118.8
C14D C23D C22D 116.9
C14D C23D C24D 117.2
C22D C23D C24D 125.8
C11D C24D C23D 117.6
C11D C24D C25D 117.4
C23D C24D C25D 125.0
C8D C25D C24D 118.0
C8D C25D C26D 117.3
C24D C25D C26D 124.5
C1D C26D C5D 115.4
C1D C26D C25D 123.9
C5D C26D C25D 120.4

loop_
_geom_bond_atom_site_label_1
_geom_bond_atom_site_label_2
_geom_bond_distance
F1 C21 1.345(5)
F2 C20 1.351(5)
F3 C19 1.343(5)
F4 C18 1.353(5)
C1 C2 1.365(6)
C1 C26 1.408(6)
C1 H1 0.9500
C2 C3 1.394(7)
C2 H2 0.9500
C3 C4 1.362(8)
C3 H3 0.9500
C4 C5 1.407(8)
C4 H4 0.9500
C5 C6 1.414(7)
C5 C26 1.428(6)
C6 C7 1.351(8)
C6 H6 0.9500
C7 C8 1.445(7)
C7 H7 0.9500
C8 C9 1.409(7)
C8 C25 1.410(6)
C9 C10 1.363(7)
C9 H9 0.9500
C10 C11 1.419(7)
C10 H10 0.9500
C11 C12 1.413(7)
C11 C24 1.417(6)
C12 C13 1.353(7)
C12 H12 0.9500
C13 C14 1.426(6)
C13 H13 0.9500
C14 C15 1.418(6)
C14 C23 1.421(6)
C15 C16 1.345(6)
C15 H15 0.9500
C16 C17 1.418(6)
C16 H16 0.9500
C17 C18 1.403(6)
C17 C22 1.430(6)
C18 C19 1.357(7)
C19 C20 1.379(6)
C20 C21 1.356(6)
C21 C22 1.414(6)
C22 C23 1.454(6)
C23 C24 1.448(6)
C24 C25 1.449(6)
C25 C26 1.450(6)
F1D C21D 1.3183
F2D C20D 1.3351
F3D C19D 1.3501
F4D C18D 1.3668
C1D C2D 1.3685
C1D C26D 1.4239
C1D H1D 0.9501
C2D C3D 1.3653
C2D H2D 0.9500
C3D C4D 1.3510
C3D H3D 0.9498
C4D C5D 1.4347
C4D H4D 0.9501
C5D C6D 1.4138
C5D C26D 1.4290
C6D C7D 1.3365
C6D H6D 0.9501
C7D C8D 1.4614
C7D H7D 0.9499
C8D C25D 1.4015
C8D C9D 1.4089
C9D C10D 1.3602
C9D H9D 0.9500
C10D C11D 1.4340
C10D H10D 0.9496
C11D C12D 1.4021
C11D C24D 1.4160
C12D C13D 1.3675
C12D H12D 0.9496
C13D C14D 1.4259
C13D H13D 0.9500
C14D C15D 1.4128
C14D C23D 1.4304
C15D C16D 1.3341
C15D H15D 0.9500
C16D C17D 1.4307
C16D H16D 0.9500
C17D C18D 1.3859
C17D C22D 1.4379
C18D C19D 1.3346
C19D C20D 1.3985
C20D C21D 1.3557
C21D C22D 1.4160
C22D C23D 1.4420
C23D C24D 1.4460
C24D C25D 1.4473
C25D C26D 1.4475
